data_2213939
loop_
_publ_author_name
'Kettmann, Viktor'
'Lokaj, Jan'
'Milata, Viktor'
'Salo\<n, Jozef'
'Ko\<z\'i\<sek, Jozef'

_publ_section_title
;
 3-[(2,3-Diphenylquinoxalin-5-ylamino)methylene]pentane-2,4-dione
;
_journal_coeditor_code RN2021
_journal_issue 6
_journal_name_full 'Acta Crystallographica Section E'
_journal_page_first o3005
_journal_page_last o3006
_journal_paper_doi 10.1107/S1600536807023331
_journal_volume 63
_journal_year 2007
_chemical_formula_iupac 'C26 H21 N3 O2'
_chemical_formula_moiety 'C26 H21 N3 O2'
_chemical_formula_sum 'C26 H21 N3 O2'
_chemical_formula_weight 407.46
_chemical_melting_point 475
_chemical_name_systematic
;
3-[(2,3-Diphenylquinoxalin-5-ylamino)methylene]pentane-2,4-dione
;
_space_group_IT_number 14
_symmetry_cell_setting monoclinic
_symmetry_space_group_name_Hall '-P 2yn'
_symmetry_space_group_name_H-M 'P 1 21/n 1'
_atom_sites_solution_hydrogens geom
_atom_sites_solution_primary direct
_atom_sites_solution_secondary difmap
_cell_angle_alpha 90.00
_cell_angle_beta 98.43(3)
_cell_angle_gamma 90.00
_cell_formula_units_Z 4
_cell_length_a 12.326(3)
_cell_length_b 10.726(2)
_cell_length_c 15.999(3)
_cell_measurement_reflns_used 20
_cell_measurement_temperature 296(2)
_cell_measurement_theta_max 19
_cell_measurement_theta_min 7
_cell_volume 2092.4(8)
_computing_cell_refinement
;
CrysAlis RED (Oxford Diffraction, 2003)
;
_computing_data_collection
;
CrysAlis CCD (Oxford Diffraction, 2001)
;
_computing_data_reduction
;
CrysAlis RED
;
_computing_molecular_graphics 'PLATON (Spek, 2003)'
_computing_publication_material SHELXL97
_computing_structure_refinement 'SHELXL97 (Sheldrick, 1997)'
_computing_structure_solution 'SHELXS97 (Sheldrick, 1997)'
_diffrn_ambient_temperature 296(2)
_diffrn_measured_fraction_theta_full 0.992
_diffrn_measured_fraction_theta_max 0.992
_diffrn_measurement_device 'Oxford Diffraction Gemini R CCD'
_diffrn_measurement_method '\w and \f scans'
_diffrn_radiation_monochromator graphite
_diffrn_radiation_source 'fine-focus sealed X-ray tube'
_diffrn_radiation_type MoK\a
_diffrn_radiation_wavelength 0.71073
_diffrn_reflns_av_R_equivalents 0.0402
_diffrn_reflns_av_sigmaI/netI 0.0422
_diffrn_reflns_limit_h_max 15
_diffrn_reflns_limit_h_min -15
_diffrn_reflns_limit_k_max 13
_diffrn_reflns_limit_k_min 0
_diffrn_reflns_limit_l_max 20
_diffrn_reflns_limit_l_min 0
_diffrn_reflns_number 25458
_diffrn_reflns_theta_full 27.50
_diffrn_reflns_theta_max 27.50
_diffrn_reflns_theta_min 3.20
_diffrn_standards_decay_% 0
_exptl_absorpt_coefficient_mu 0.083
_exptl_absorpt_correction_type none
_exptl_crystal_colour yellow
_exptl_crystal_density_diffrn 1.293
_exptl_crystal_density_method 'not measured'
_exptl_crystal_description prism
_exptl_crystal_F_000 856
_exptl_crystal_size_max 0.30
_exptl_crystal_size_mid 0.20
_exptl_crystal_size_min 0.15
_refine_diff_density_max 0.267
_refine_diff_density_min -0.172
_refine_ls_extinction_method none
_refine_ls_goodness_of_fit_ref 0.936
_refine_ls_hydrogen_treatment constr
_refine_ls_matrix_type full
_refine_ls_number_parameters 282
_refine_ls_number_reflns 4748
_refine_ls_number_restraints 0
_refine_ls_restrained_S_all 0.936
_refine_ls_R_factor_all 0.1047
_refine_ls_R_factor_gt 0.0539
_refine_ls_shift/su_max 0.001
_refine_ls_shift/su_mean 0.000
_refine_ls_structure_factor_coef Fsqd
_refine_ls_weighting_details 'calc w=1/[\s^2^(Fo^2^)+(0.1045P)^2^] where P=(Fo^2^+2Fc^2^)/3'
_refine_ls_weighting_scheme calc
_refine_ls_wR_factor_gt 0.1475
_refine_ls_wR_factor_ref 0.1814
_reflns_number_gt 2246
_reflns_number_total 4748
_reflns_threshold_expression I>2\s(I)
_cod_data_source_file rn2021.cif
_cod_data_source_block I
_cod_original_sg_symbol_H-M 'P 21/n'
_cod_database_code 2213939
_cod_database_fobs_code 2213939

loop_
_symmetry_equiv_pos_as_xyz
'x, y, z'
'-x+1/2, y+1/2, -z+1/2'
'-x, -y, -z'
'x-1/2, -y-1/2, z-1/2'

loop_
_atom_site_type_symbol
_atom_site_label
_atom_site_fract_x
_atom_site_fract_y
_atom_site_fract_z
_atom_site_U_iso_or_equiv
_atom_site_adp_type
_atom_site_calc_flag
_atom_site_refinement_flags
_atom_site_occupancy
C C1 0.76904(13) 0.50668(16) 0.10874(12) 0.0523(4) Uani d . 1
C C2 0.70195(13) 0.48812(16) 0.17440(11) 0.0525(4) Uani d . 1
C C3 0.57207(13) 0.39370(16) 0.07810(11) 0.0530(5) Uani d . 1
C C4 0.46487(14) 0.34159(16) 0.05642(12) 0.0540(5) Uani d . 1
C C5 0.43650(15) 0.29116(17) -0.02195(13) 0.0631(5) Uani d . 1
H H5 0.3677 0.2549 -0.0360 0.076 Uiso calc R 1
C C6 0.50906(16) 0.29300(17) -0.08176(13) 0.0641(5) Uani d . 1
H H6 0.4876 0.2573 -0.1346 0.077 Uiso calc R 1
C C7 0.61008(15) 0.34585(17) -0.06429(12) 0.0608(5) Uani d . 1
H H7 0.6568 0.3478 -0.1049 0.073 Uiso calc R 1
C C8 0.64296(14) 0.39771(15) 0.01666(11) 0.0530(5) Uani d . 1
C C9 0.87002(13) 0.58473(17) 0.12126(11) 0.0557(5) Uani d . 1
C C10 0.96316(14) 0.5427(2) 0.09333(12) 0.0657(5) Uani d . 1
H H10 0.9640 0.4638 0.0693 0.079 Uiso calc R 1
C C11 1.05623(16) 0.6167(2) 0.10054(14) 0.0791(6) Uani d . 1
H H11 1.1195 0.5868 0.0822 0.095 Uiso calc R 1
C C12 1.05518(17) 0.7332(2) 0.13451(14) 0.0788(6) Uani d . 1
H H12 1.1174 0.7831 0.1384 0.095 Uiso calc R 1
C C13 0.96264(18) 0.7770(2) 0.16304(14) 0.0761(6) Uani d . 1
H H13 0.9621 0.8565 0.1862 0.091 Uiso calc R 1
C C14 0.87049(16) 0.70274(19) 0.15721(13) 0.0689(6) Uani d . 1
H H14 0.8082 0.7318 0.1775 0.083 Uiso calc R 1
C C15 0.74192(14) 0.52106(17) 0.26374(11) 0.0551(5) Uani d . 1
C C16 0.84613(15) 0.48440(17) 0.30097(12) 0.0631(5) Uani d . 1
H H16 0.8911 0.4402 0.2697 0.076 Uiso calc R 1
C C17 0.88271(17) 0.5136(2) 0.38426(14) 0.0720(6) Uani d . 1
H H17 0.9523 0.4884 0.4090 0.086 Uiso calc R 1
C C18 0.81833(19) 0.5785(2) 0.43042(14) 0.0806(6) Uani d . 1
H H18 0.8439 0.5978 0.4865 0.097 Uiso calc R 1
C C19 0.7151(2) 0.6161(2) 0.39458(15) 0.0855(7) Uani d . 1
H H19 0.6716 0.6618 0.4263 0.103 Uiso calc R 1
C C20 0.67594(16) 0.58603(19) 0.31115(14) 0.0702(6) Uani d . 1
H H20 0.6055 0.6096 0.2874 0.084 Uiso calc R 1
C C21 0.29583(15) 0.30206(18) 0.11336(13) 0.0664(5) Uani d . 1
H H21 0.2745 0.2464 0.0694 0.080 Uiso calc R 1
C C22 0.22077(15) 0.3248(2) 0.16813(14) 0.0694(6) Uani d . 1
C C23 0.24582(17) 0.4184(2) 0.23467(14) 0.0734(6) Uani d . 1
C C24 0.16573(19) 0.4527(3) 0.29325(17) 0.1022(8) Uani d . 1
H H24A 0.1985 0.5131 0.3335 0.153 Uiso calc R 1
H H24B 0.1467 0.3796 0.3225 0.153 Uiso calc R 1
H H24C 0.1009 0.4875 0.2611 0.153 Uiso calc R 1
C C25 0.11727(17) 0.2549(2) 0.15632(17) 0.0827(7) Uani d . 1
C C26 0.0941(2) 0.1653(3) 0.08330(18) 0.1091(9) Uani d . 1
H H26A 0.0226 0.1294 0.0827 0.164 Uiso calc R 1
H H26B 0.1483 0.1004 0.0894 0.164 Uiso calc R 1
H H26C 0.0965 0.2091 0.0313 0.164 Uiso calc R 1
N N1 0.74097(11) 0.45906(13) 0.03286(9) 0.0547(4) Uani d . 1
N N2 0.60379(11) 0.43696(13) 0.15743(9) 0.0537(4) Uani d . 1
N N3 0.39484(11) 0.35158(14) 0.11729(10) 0.0621(4) Uani d . 1
H H3 0.4184 0.3942 0.1618 0.075 Uiso calc R 1
O O1 0.33428(12) 0.47245(15) 0.24391(10) 0.0839(5) Uani d . 1
O O2 0.04798(14) 0.26864(18) 0.20244(15) 0.1201(7) Uani d . 1

loop_
_atom_site_aniso_label
_atom_site_aniso_U_11
_atom_site_aniso_U_22
_atom_site_aniso_U_33
_atom_site_aniso_U_12
_atom_site_aniso_U_13
_atom_site_aniso_U_23
C1 0.0413(9) 0.0592(10) 0.0570(11) 0.0012(8) 0.0090(8) -0.0038(9)
C2 0.0426(9) 0.0602(11) 0.0556(11) 0.0015(8) 0.0103(8) 0.0016(8)
C3 0.0457(10) 0.0543(10) 0.0589(12) 0.0009(8) 0.0075(8) 0.0052(8)
C4 0.0425(9) 0.0585(10) 0.0611(12) -0.0038(7) 0.0078(8) 0.0027(8)
C5 0.0472(10) 0.0607(11) 0.0797(15) -0.0051(9) 0.0038(10) -0.0022(10)
C6 0.0630(12) 0.0620(11) 0.0658(13) -0.0005(9) 0.0044(10) -0.0084(9)
C7 0.0583(11) 0.0637(12) 0.0610(12) 0.0008(9) 0.0106(9) -0.0021(9)
C8 0.0476(10) 0.0546(10) 0.0575(11) -0.0017(8) 0.0101(8) 0.0017(8)
C9 0.0428(9) 0.0719(12) 0.0543(11) -0.0060(8) 0.0131(8) -0.0017(9)
C10 0.0483(11) 0.0783(13) 0.0725(14) -0.0031(9) 0.0151(9) -0.0148(10)
C11 0.0493(11) 0.1078(18) 0.0829(15) -0.0033(11) 0.0186(10) -0.0153(13)
C12 0.0568(13) 0.1017(17) 0.0785(15) -0.0255(11) 0.0119(11) -0.0115(13)
C13 0.0724(14) 0.0775(14) 0.0792(15) -0.0177(11) 0.0131(11) -0.0136(11)
C14 0.0587(12) 0.0745(14) 0.0756(14) -0.0039(10) 0.0168(10) -0.0087(10)
C15 0.0442(10) 0.0642(11) 0.0583(12) -0.0015(8) 0.0124(8) -0.0005(9)
C16 0.0558(11) 0.0710(12) 0.0625(12) 0.0065(9) 0.0089(9) -0.0009(9)
C17 0.0640(13) 0.0811(14) 0.0679(14) 0.0016(10) -0.0007(10) 0.0002(11)
C18 0.0863(16) 0.0916(16) 0.0611(14) -0.0057(13) 0.0018(12) -0.0110(11)
C19 0.0763(15) 0.1034(17) 0.0796(16) 0.0046(13) 0.0203(12) -0.0259(13)
C20 0.0529(11) 0.0855(14) 0.0729(14) 0.0039(10) 0.0118(10) -0.0133(11)
C21 0.0473(10) 0.0695(12) 0.0818(15) -0.0090(9) 0.0074(10) 0.0130(10)
C22 0.0433(10) 0.0838(14) 0.0817(15) -0.0028(9) 0.0110(10) 0.0194(11)
C23 0.0538(12) 0.0914(15) 0.0756(15) -0.0019(11) 0.0115(10) 0.0202(12)
C24 0.0697(15) 0.143(2) 0.1006(19) -0.0014(15) 0.0345(13) -0.0036(16)
C25 0.0531(13) 0.0950(16) 0.1008(19) -0.0128(11) 0.0144(12) 0.0199(13)
C26 0.0691(15) 0.150(3) 0.105(2) -0.0393(15) 0.0023(14) 0.0167(18)
N1 0.0461(8) 0.0599(9) 0.0596(10) 0.0000(7) 0.0132(7) -0.0012(7)
N2 0.0437(8) 0.0607(9) 0.0574(10) -0.0001(6) 0.0100(7) 0.0015(7)
N3 0.0437(8) 0.0723(10) 0.0706(11) -0.0062(7) 0.0094(7) 0.0035(8)
O1 0.0637(9) 0.1013(11) 0.0897(11) -0.0113(8) 0.0221(8) -0.0055(8)
O2 0.0711(11) 0.1279(15) 0.174(2) -0.0286(10) 0.0593(12) -0.0030(13)

loop_
_atom_type_symbol
_atom_type_description
_atom_type_scat_dispersion_real
_atom_type_scat_dispersion_imag
_atom_type_scat_source
C C 0.0033 0.0016
; International Tables for Crystallography (1992).
Vol. C, Tables 4.2.6.8 and 6.1.1.4
;
H H 0.0000 0.0000
; International Tables for Crystallography (1992).
Vol. C, Tables 4.2.6.8 and 6.1.1.4
;
N N 0.0061 0.0033
; International Tables for Crystallography (1992).
Vol. C, Tables 4.2.6.8 and 6.1.1.4
;
O O 0.0106 0.0060
; International Tables for Crystallography (1992).
Vol. C, Tables 4.2.6.8 and 6.1.1.4is2168
;

loop_
_geom_angle_atom_site_label_1
_geom_angle_atom_site_label_2
_geom_angle_atom_site_label_3
_geom_angle
N1 C1 C2 121.13(15)
N1 C1 C9 116.35(15)
C2 C1 C9 122.46(16)
N2 C2 C1 120.90(16)
N2 C2 C15 117.50(15)
C1 C2 C15 121.56(15)
N2 C3 C8 121.35(15)
N2 C3 C4 119.40(16)
C8 C3 C4 119.24(16)
C5 C4 N3 124.77(16)
C5 C4 C3 118.79(17)
N3 C4 C3 116.38(16)
C4 C5 C6 121.25(17)
C4 C5 H5 119.4
C6 C5 H5 119.4
C7 C6 C5 121.48(18)
C7 C6 H6 119.3
C5 C6 H6 119.3
C6 C7 C8 118.91(18)
C6 C7 H7 120.5
C8 C7 H7 120.5
N1 C8 C3 120.27(16)
N1 C8 C7 119.34(16)
C3 C8 C7 120.25(16)
C10 C9 C14 118.84(17)
C10 C9 C1 119.72(16)
C14 C9 C1 121.36(16)
C9 C10 C11 120.55(19)
C9 C10 H10 119.7
C11 C10 H10 119.7
C12 C11 C10 120.13(19)
C12 C11 H11 119.9
C10 C11 H11 119.9
C11 C12 C13 120.22(19)
C11 C12 H12 119.9
C13 C12 H12 119.9
C12 C13 C14 119.8(2)
C12 C13 H13 120.1
C14 C13 H13 120.1
C13 C14 C9 120.49(18)
C13 C14 H14 119.8
C9 C14 H14 119.8
C20 C15 C16 119.28(18)
C20 C15 C2 120.69(16)
C16 C15 C2 120.02(16)
C17 C16 C15 120.03(18)
C17 C16 H16 120.0
C15 C16 H16 120.0
C18 C17 C16 120.6(2)
C18 C17 H17 119.7
C16 C17 H17 119.7
C17 C18 C19 120.2(2)
C17 C18 H18 119.9
C19 C18 H18 119.9
C18 C19 C20 120.1(2)
C18 C19 H19 119.9
C20 C19 H19 119.9
C15 C20 C19 119.72(19)
C15 C20 H20 120.1
C19 C20 H20 120.1
N3 C21 C22 126.5(2)
N3 C21 H21 116.7
C22 C21 H21 116.7
C21 C22 C23 119.43(18)
C21 C22 C25 118.5(2)
C23 C22 C25 122.1(2)
O1 C23 C22 120.13(19)
O1 C23 C24 117.6(2)
C22 C23 C24 122.3(2)
C23 C24 H24A 109.5
C23 C24 H24B 109.5
H24A C24 H24B 109.5
C23 C24 H24C 109.5
H24A C24 H24C 109.5
H24B C24 H24C 109.5
O2 C25 C22 122.3(2)
O2 C25 C26 118.5(2)
C22 C25 C26 119.2(2)
C25 C26 H26A 109.5
C25 C26 H26B 109.5
H26A C26 H26B 109.5
C25 C26 H26C 109.5
H26A C26 H26C 109.5
H26B C26 H26C 109.5
C1 N1 C8 117.86(15)
C2 N2 C3 117.72(15)
C21 N3 C4 126.55(17)
C21 N3 H3 116.7
C4 N3 H3 116.7

loop_
_geom_bond_atom_site_label_1
_geom_bond_atom_site_label_2
_geom_bond_distance
_geom_bond_publ_flag
C1 N1 1.316(2) ?
C1 C2 1.443(2) ?
C1 C9 1.489(2) ?
C2 N2 1.320(2) ?
C2 C15 1.485(2) ?
C3 N2 1.354(2) ?
C3 C8 1.408(2) ?
C3 C4 1.430(2) ?
C4 C5 1.363(3) ?
C4 N3 1.397(2) yes
C5 C6 1.402(3) ?
C5 H5 0.9300 ?
C6 C7 1.359(3) ?
C6 H6 0.9300 ?
C7 C8 1.413(3) ?
C7 H7 0.9300 ?
C8 N1 1.367(2) ?
C9 C10 1.368(2) ?
C9 C14 1.390(3) ?
C10 C11 1.386(3) ?
C10 H10 0.9300 ?
C11 C12 1.363(3) ?
C11 H11 0.9300 ?
C12 C13 1.372(3) ?
C12 H12 0.9300 ?
C13 C14 1.379(3) ?
C13 H13 0.9300 ?
C14 H14 0.9300 ?
C15 C20 1.380(3) ?
C15 C16 1.391(2) ?
C16 C17 1.379(3) ?
C16 H16 0.9300 ?
C17 C18 1.353(3) ?
C17 H17 0.9300 ?
C18 C19 1.377(3) ?
C18 H18 0.9300 ?
C19 C20 1.389(3) ?
C19 H19 0.9300 ?
C20 H20 0.9300 ?
C21 N3 1.324(2) yes
C21 C22 1.386(3) yes
C21 H21 0.9300 ?
C22 C23 1.463(3) yes
C22 C25 1.468(3) yes
C23 O1 1.225(2) yes
C23 C24 1.503(3) ?
C24 H24A 0.9600 ?
C24 H24B 0.9600 ?
C24 H24C 0.9600 ?
C25 O2 1.217(3) yes
C25 C26 1.507(4) ?
C26 H26A 0.9600 ?
C26 H26B 0.9600 ?
C26 H26C 0.9600 ?
N3 H3 0.8600 ?

loop_
_geom_torsion_atom_site_label_1
_geom_torsion_atom_site_label_2
_geom_torsion_atom_site_label_3
_geom_torsion_atom_site_label_4
_geom_torsion
_geom_torsion_publ_flag
N1 C1 C2 N2 -8.9(3) ?
C9 C1 C2 N2 168.19(15) ?
N1 C1 C2 C15 168.75(16) ?
C9 C1 C2 C15 -14.2(3) ?
N2 C3 C4 C5 -175.86(16) ?
C8 C3 C4 C5 3.5(2) ?
N2 C3 C4 N3 6.8(2) ?
C8 C3 C4 N3 -173.84(15) ?
N3 C4 C5 C6 175.18(17) ?
C3 C4 C5 C6 -1.9(3) ?
C4 C5 C6 C7 -0.5(3) ?
C5 C6 C7 C8 1.3(3) ?
N2 C3 C8 N1 -7.8(2) ?
C4 C3 C8 N1 172.86(15) ?
N2 C3 C8 C7 176.57(16) ?
C4 C3 C8 C7 -2.7(2) ?
C6 C7 C8 N1 -175.26(16) ?
C6 C7 C8 C3 0.4(3) ?
N1 C1 C9 C10 -47.1(2) yes
C2 C1 C9 C10 135.69(19) ?
N1 C1 C9 C14 129.71(19) ?
C2 C1 C9 C14 -47.5(3) ?
C14 C9 C10 C11 -0.2(3) ?
C1 C9 C10 C11 176.71(17) ?
C9 C10 C11 C12 -1.0(3) ?
C10 C11 C12 C13 1.1(4) ?
C11 C12 C13 C14 0.0(3) ?
C12 C13 C14 C9 -1.2(3) ?
C10 C9 C14 C13 1.3(3) ?
C1 C9 C14 C13 -175.58(18) ?
N2 C2 C15 C20 -48.1(2) yes
C1 C2 C15 C20 134.16(19) ?
N2 C2 C15 C16 130.68(18) ?
C1 C2 C15 C16 -47.0(2) ?
C20 C15 C16 C17 -0.3(3) ?
C2 C15 C16 C17 -179.14(18) ?
C15 C16 C17 C18 -0.4(3) ?
C16 C17 C18 C19 0.1(3) ?
C17 C18 C19 C20 0.9(4) ?
C16 C15 C20 C19 1.3(3) ?
C2 C15 C20 C19 -179.85(19) ?
C18 C19 C20 C15 -1.6(3) ?
N3 C21 C22 C23 4.7(3) yes
N3 C21 C22 C25 -176.36(18) ?
C21 C22 C23 O1 -3.0(3) yes
C25 C22 C23 O1 178.10(19) ?
C21 C22 C23 C24 176.6(2) ?
C25 C22 C23 C24 -2.3(3) ?
C21 C22 C25 O2 179.1(2) yes
C23 C22 C25 O2 -1.9(3) ?
C21 C22 C25 C26 -2.6(3) ?
C23 C22 C25 C26 176.4(2) ?
C2 C1 N1 C8 3.8(2) ?
C9 C1 N1 C8 -173.43(14) ?
C3 C8 N1 C1 4.1(2) ?
C7 C8 N1 C1 179.76(16) ?
C1 C2 N2 C3 5.1(2) ?
C15 C2 N2 C3 -172.59(15) ?
C8 C3 N2 C2 2.9(2) ?
C4 C3 N2 C2 -177.84(15) ?
C22 C21 N3 C4 -171.10(18) ?
C5 C4 N3 C21 8.4(3) yes
C3 C4 N3 C21 -174.50(16) ?

loop_
_cod_related_entry_id
_cod_related_entry_database
_cod_related_entry_code
1 ChemSpider 9467689
